data_4031871
loop_
_publ_author_name
'Devi, Rajkumari Vijilata'
'Garande, Ashok M.'
'Maity, Dilip K.'
'Bhate, Prakash M.'

_publ_section_title
;
 A Serendipitous Synthesis of
 11a-Hydroxy-11,11a-dihydrobenzo[e]indeno[2,1-b][1,4]diazepine-10,12-dione
 Derivatives by Condensation of 2-Aminobenzamides with Ninhydrin in Water.
;
_journal_issue 4
_journal_name_full 'The Journal of organic chemistry'
_journal_page_first 1689
_journal_page_last 1695
_journal_paper_doi 10.1021/acs.joc.5b02327
_journal_volume 81
_journal_year 2016
_chemical_formula_sum 'C16 H10 N2 O3'
_chemical_formula_weight 278.26
_chemical_name_systematic
; 
 ? 
;
_space_group_IT_number 14
_symmetry_cell_setting monoclinic
_symmetry_space_group_name_Hall '-P 2ybc'
_symmetry_space_group_name_H-M 'P 1 21/c 1'
_atom_sites_solution_hydrogens geom
_atom_sites_solution_primary direct
_atom_sites_solution_secondary difmap
_audit_creation_method SHELXL-97
_cell_angle_alpha 90.00
_cell_angle_beta 98.003(3)
_cell_angle_gamma 90.00
_cell_formula_units_Z 4
_cell_length_a 5.0458(8)
_cell_length_b 19.062(3)
_cell_length_c 12.879(2)
_cell_measurement_reflns_used 1257
_cell_measurement_temperature 150(2)
_cell_measurement_theta_max 26.93
_cell_measurement_theta_min 2.67
_cell_volume 1226.7(3)
_computing_cell_refinement 'BRUKER SMART'
_computing_data_collection 'BRUKER SMART'
_computing_data_reduction 'BRUKER SAINT'
_computing_molecular_graphics ORTEP
_computing_structure_refinement 'SHELXL-97 (Sheldrick, 1997)'
_computing_structure_solution 'SHELXS-97 (Sheldrick, 1990)'
_diffrn_ambient_temperature 150(2)
_diffrn_measured_fraction_theta_full 0.998
_diffrn_measured_fraction_theta_max 0.998
_diffrn_measurement_device_type 'BRUKER SMART APEX CCD DIFFRACTOMETER'
_diffrn_measurement_method 'OMEGA-PHI SCAN'
_diffrn_radiation_monochromator graphite
_diffrn_radiation_source 'fine-focus sealed tube'
_diffrn_radiation_type MoK\a
_diffrn_radiation_wavelength 0.71073
_diffrn_reflns_av_R_equivalents 0.0559
_diffrn_reflns_av_sigmaI/netI 0.0760
_diffrn_reflns_limit_h_max 5
_diffrn_reflns_limit_h_min -6
_diffrn_reflns_limit_k_max 22
_diffrn_reflns_limit_k_min -12
_diffrn_reflns_limit_l_max 15
_diffrn_reflns_limit_l_min -15
_diffrn_reflns_number 5995
_diffrn_reflns_theta_full 25.00
_diffrn_reflns_theta_max 25.00
_diffrn_reflns_theta_min 1.92
_exptl_absorpt_coefficient_mu 0.107
_exptl_absorpt_correction_T_max 0.9968
_exptl_absorpt_correction_T_min 0.9616
_exptl_absorpt_correction_type multi-scan
_exptl_absorpt_process_details 'BRUKER SADABS'
_exptl_crystal_colour COLOURLESS
_exptl_crystal_density_diffrn 1.507
_exptl_crystal_density_method 'not measured'
_exptl_crystal_description PLATES
_exptl_crystal_F_000 576
_exptl_crystal_size_max 0.37
_exptl_crystal_size_mid 0.06
_exptl_crystal_size_min 0.03
_refine_diff_density_max 0.388
_refine_diff_density_min -0.287
_refine_diff_density_rms 0.069
_refine_ls_extinction_method none
_refine_ls_goodness_of_fit_ref 1.230
_refine_ls_hydrogen_treatment mixed
_refine_ls_matrix_type full
_refine_ls_number_parameters 194
_refine_ls_number_reflns 2146
_refine_ls_number_restraints 0
_refine_ls_restrained_S_all 1.230
_refine_ls_R_factor_all 0.1192
_refine_ls_R_factor_gt 0.0899
_refine_ls_shift/su_max 0.000
_refine_ls_shift/su_mean 0.000
_refine_ls_structure_factor_coef Fsqd
_refine_ls_weighting_details 'calc w=1/[\s^2^(Fo^2^)+(0.0466P)^2^+2.1048P] where P=(Fo^2^+2Fc^2^)/3'
_refine_ls_weighting_scheme calc
_refine_ls_wR_factor_gt 0.1607
_refine_ls_wR_factor_ref 0.1714
_reflns_number_gt 1718
_reflns_number_total 2146
_reflns_threshold_expression >2sigma(I)
_cod_data_source_file jo5b02327_si_003.cif
_cod_data_source_block sq11m
_cod_depositor_comments
;
The following automatic conversions were performed:

'_symmetry_cell_setting' value 'MONOCLINIC' changed to 'monoclinic'
according to
/usr/data/users/saulius/crontab/automatic-downloads/current/ACS/lib/dictionaries/cif_core.dic
dictionary named 'cif_core.dic' version 2.4.2 from 2011-04-26.

'_exptl_absorpt_correction_type' value 'MULTI-SCAN' changed to
'multi-scan' according to
/usr/data/users/saulius/crontab/automatic-downloads/current/ACS/lib/dictionaries/cif_core.dic
dictionary named 'cif_core.dic' version 2.4.2 from 2011-04-26.

Automatic conversion script
Id: cif_fix_values 4268 2015-11-12 08:31:59Z antanas 
;
_cod_original_sg_symbol_H-M P21/c
_cod_database_code 4031871

loop_
_symmetry_equiv_pos_as_xyz
'x, y, z'
'-x, y+1/2, -z+1/2'
'-x, -y, -z'
'x, -y-1/2, z-1/2'

loop_
_atom_site_label
_atom_site_type_symbol
_atom_site_fract_x
_atom_site_fract_y
_atom_site_fract_z
_atom_site_U_iso_or_equiv
_atom_site_adp_type
_atom_site_occupancy
_atom_site_symmetry_multiplicity
_atom_site_calc_flag
_atom_site_refinement_flags
O1 O 0.2743(5) 0.56295(15) 0.0325(2) 0.0155(7) Uani 1 1 d .
O2 O -0.0181(5) 0.38787(16) 0.1553(2) 0.0201(7) Uani 1 1 d .
H2C H -0.0647 0.3923 0.0921 0.030 Uiso 1 1 calc R
O3 O 0.4301(6) 0.30506(16) 0.0923(2) 0.0253(8) Uani 1 1 d .
N1 N 0.2149(7) 0.47700(18) 0.3399(3) 0.0178(8) Uani 1 1 d .
N2 N 0.3379(7) 0.46002(18) 0.1147(3) 0.0135(8) Uani 1 1 d .
H2D H 0.447(11) 0.450(3) 0.067(4) 0.050 Uiso 1 1 d .
C1 C 0.5818(8) 0.3262(2) 0.2771(3) 0.0170(10) Uani 1 1 d .
C2 C 0.7745(8) 0.2759(2) 0.3076(3) 0.0203(10) Uani 1 1 d .
H2A H 0.8214 0.2429 0.2602 0.024 Uiso 1 1 calc R
C3 C 0.8952(9) 0.2764(2) 0.4107(4) 0.0270(11) Uani 1 1 d .
H3 H 1.0248 0.2430 0.4334 0.032 Uiso 1 1 calc R
C4 C 0.8248(10) 0.3263(2) 0.4809(4) 0.0299(12) Uani 1 1 d .
H4 H 0.9061 0.3250 0.5502 0.036 Uiso 1 1 calc R
C5 C 0.6376(9) 0.3776(2) 0.4500(3) 0.0237(11) Uani 1 1 d .
H5 H 0.5953 0.4114 0.4971 0.028 Uiso 1 1 calc R
C6 C 0.5145(8) 0.3773(2) 0.3471(3) 0.0147(9) Uani 1 1 d .
C7 C 0.3137(8) 0.4258(2) 0.2943(3) 0.0155(9) Uani 1 1 d .
C8 C 0.0363(8) 0.5248(2) 0.2830(3) 0.0161(9) Uani 1 1 d .
C9 C -0.1442(9) 0.5559(2) 0.3422(3) 0.0226(11) Uani 1 1 d .
H9 H -0.1488 0.5409 0.4106 0.027 Uiso 1 1 calc R
C10 C -0.3159(8) 0.6086(2) 0.3009(3) 0.0230(11) Uani 1 1 d .
H10 H -0.4375 0.6278 0.3409 0.028 Uiso 1 1 calc R
C11 C -0.3073(8) 0.6326(2) 0.2007(3) 0.0195(10) Uani 1 1 d .
H11 H -0.4209 0.6684 0.1730 0.023 Uiso 1 1 calc R
C12 C -0.1271(8) 0.6028(2) 0.1415(3) 0.0174(10) Uani 1 1 d .
H12 H -0.1203 0.6196 0.0742 0.021 Uiso 1 1 calc R
C13 C 0.0429(8) 0.5489(2) 0.1796(3) 0.0138(9) Uani 1 1 d .
C14 C 0.2261(7) 0.5242(2) 0.1053(3) 0.0131(9) Uani 1 1 d .
C15 C 0.2535(8) 0.4053(2) 0.1796(3) 0.0131(9) Uani 1 1 d .
C16 C 0.4303(8) 0.3387(2) 0.1722(3) 0.0161(10) Uani 1 1 d .

loop_
_atom_site_aniso_label
_atom_site_aniso_U_11
_atom_site_aniso_U_22
_atom_site_aniso_U_33
_atom_site_aniso_U_23
_atom_site_aniso_U_13
_atom_site_aniso_U_12
O1 0.0138(15) 0.0177(17) 0.0155(15) 0.0043(13) 0.0033(11) -0.0030(13)
O2 0.0158(16) 0.0261(18) 0.0182(16) 0.0017(14) 0.0013(12) -0.0050(14)
O3 0.0305(19) 0.0246(18) 0.0203(18) -0.0057(14) 0.0015(13) -0.0002(15)
N1 0.0188(19) 0.019(2) 0.0166(19) -0.0019(16) 0.0072(15) 0.0036(17)
N2 0.0134(18) 0.014(2) 0.0142(18) 0.0011(15) 0.0071(14) -0.0038(15)
C1 0.014(2) 0.014(2) 0.024(2) 0.0052(19) 0.0057(17) -0.0076(19)
C2 0.021(2) 0.016(2) 0.024(2) 0.0027(19) 0.0028(18) -0.002(2)
C3 0.032(3) 0.013(2) 0.034(3) 0.006(2) -0.001(2) 0.004(2)
C4 0.034(3) 0.024(3) 0.027(3) 0.007(2) -0.009(2) -0.002(2)
C5 0.030(3) 0.019(3) 0.022(3) -0.0002(19) 0.004(2) 0.002(2)
C6 0.011(2) 0.021(2) 0.014(2) 0.0041(18) 0.0066(16) -0.0043(19)
C7 0.015(2) 0.018(2) 0.015(2) 0.0056(19) 0.0043(17) -0.0043(19)
C8 0.014(2) 0.016(2) 0.019(2) -0.0032(19) 0.0045(17) -0.0010(19)
C9 0.025(2) 0.024(3) 0.019(2) 0.001(2) 0.0056(19) -0.002(2)
C10 0.017(2) 0.023(3) 0.029(3) -0.004(2) 0.0057(19) 0.002(2)
C11 0.014(2) 0.016(2) 0.027(2) -0.002(2) -0.0030(17) 0.0005(19)
C12 0.018(2) 0.016(2) 0.019(2) -0.0016(18) 0.0026(17) -0.0028(19)
C13 0.013(2) 0.009(2) 0.020(2) -0.0025(17) 0.0030(17) -0.0029(18)
C14 0.008(2) 0.015(2) 0.014(2) 0.0004(18) -0.0070(16) -0.0036(18)
C15 0.012(2) 0.013(2) 0.016(2) 0.0036(17) 0.0046(16) -0.0010(18)
C16 0.020(2) 0.016(2) 0.014(2) 0.0038(19) 0.0072(17) -0.0067(19)

loop_
_atom_type_symbol
_atom_type_description
_atom_type_scat_dispersion_real
_atom_type_scat_dispersion_imag
_atom_type_scat_source
C C 0.0033 0.0016 'International Tables Vol C Tables 4.2.6.8 and 6.1.1.4'
H H 0.0000 0.0000 'International Tables Vol C Tables 4.2.6.8 and 6.1.1.4'
N N 0.0061 0.0033 'International Tables Vol C Tables 4.2.6.8 and 6.1.1.4'
O O 0.0106 0.0060 'International Tables Vol C Tables 4.2.6.8 and 6.1.1.4'

loop_
_geom_angle_atom_site_label_1
_geom_angle_atom_site_label_2
_geom_angle_atom_site_label_3
_geom_angle
C15 O2 H2C 109.5
C7 N1 C8 121.1(3)
C14 N2 C15 123.9(3)
C14 N2 H2D 115(3)
C15 N2 H2D 120(3)
C2 C1 C6 121.5(4)
C2 C1 C16 128.8(4)
C6 C1 C16 109.6(4)
C3 C2 C1 117.9(4)
C3 C2 H2A 121.1
C1 C2 H2A 121.1
C2 C3 C4 120.7(4)
C2 C3 H3 119.7
C4 C3 H3 119.7
C5 C4 C3 121.6(4)
C5 C4 H4 119.2
C3 C4 H4 119.2
C4 C5 C6 118.1(4)
C4 C5 H5 120.9
C6 C5 H5 120.9
C5 C6 C1 120.2(4)
C5 C6 C7 129.1(4)
C1 C6 C7 110.7(4)
N1 C7 C6 123.9(4)
N1 C7 C15 127.3(4)
C6 C7 C15 108.8(3)
C9 C8 N1 114.0(4)
C9 C8 C13 118.6(4)
N1 C8 C13 127.0(4)
C10 C9 C8 121.2(4)
C10 C9 H9 119.4
C8 C9 H9 119.4
C11 C10 C9 120.2(4)
C11 C10 H10 119.9
C9 C10 H10 119.9
C10 C11 C12 119.2(4)
C10 C11 H11 120.4
C12 C11 H11 120.4
C13 C12 C11 122.1(4)
C13 C12 H12 119.0
C11 C12 H12 119.0
C12 C13 C8 118.7(4)
C12 C13 C14 114.5(4)
C8 C13 C14 126.7(4)
O1 C14 N2 119.0(4)
O1 C14 C13 119.8(4)
N2 C14 C13 121.2(3)
O2 C15 N2 113.7(3)
O2 C15 C7 109.6(3)
N2 C15 C7 110.1(3)
O2 C15 C16 110.0(3)
N2 C15 C16 109.7(3)
C7 C15 C16 103.3(3)
O3 C16 C1 129.1(4)
O3 C16 C15 123.3(4)
C1 C16 C15 107.6(3)

loop_
_geom_bond_atom_site_label_1
_geom_bond_atom_site_label_2
_geom_bond_distance
O1 C14 1.244(5)
O2 C15 1.403(5)
O2 H2C 0.8200
O3 C16 1.212(5)
N1 C7 1.276(5)
N1 C8 1.413(5)
N2 C14 1.345(5)
N2 C15 1.437(5)
N2 H2D 0.90(5)
C1 C2 1.382(6)
C1 C6 1.402(6)
C1 C16 1.476(6)
C2 C3 1.382(6)
C2 H2A 0.9300
C3 C4 1.392(7)
C3 H3 0.9300
C4 C5 1.379(6)
C4 H4 0.9300
C5 C6 1.383(6)
C5 H5 0.9300
C6 C7 1.466(6)
C7 C15 1.517(6)
C8 C9 1.399(6)
C8 C13 1.413(6)
C9 C10 1.383(6)
C9 H9 0.9300
C10 C11 1.375(6)
C10 H10 0.9300
C11 C12 1.387(6)
C11 H11 0.9300
C12 C13 1.383(6)
C12 H12 0.9300
C13 C14 1.496(5)
C15 C16 1.563(6)
